data_4031368
loop_
_publ_author_name
'Alcock, N.W.'
'Roberts, M.M.'
'Brown, D.'

_publ_section_title
;
 Actinide structural studies. Part 3. The crystal and molecular structures
 of (U O2 S O4) (H2 S O4) (H2 O)5 and (Np O2 S O4)2 (H2 S O4) (H2 O)4
;
_journal_name_full
;
Journal of the Chemical Society. Dalton Transactions, Inorganic Chemistry 
(1972-)
;
_journal_page_first 869
_journal_page_last 873
_journal_volume 1982
_journal_year 1982
_chemical_formula_sum 'H12 O15 S2 U'
_chemical_name_systematic '(U O2 S O4) (H2 S O4) (H2 O)5'
_space_group_IT_number 15
_symmetry_space_group_name_Hall '-C 2yc'
_symmetry_space_group_name_H-M 'C 1 2/c 1'
_cell_angle_alpha 90
_cell_angle_beta 113.71
_cell_angle_gamma 90
_cell_formula_units_Z 4
_cell_length_a 11.008
_cell_length_b 8.242
_cell_length_c 15.619
_cell_volume 1297.467
_citation_journal_id_ASTM JCDTBI
_cod_data_source_file Alcock_JCDTBI_1982_815.cif
_cod_data_source_block H12O15S2U1
_cod_original_formula_sum 'H12 O15 S2 U1'
_cod_database_code 4031368

loop_
_symmetry_equiv_pos_as_xyz
x,y,z
-x,y,-z+1/2
-x,-y,-z
x,-y,z-1/2
x+1/2,y+1/2,z
-x+1/2,y+1/2,-z+1/2
-x+1/2,-y+1/2,-z
x+1/2,-y+1/2,z-1/2

loop_
_atom_site_label
_atom_site_type_symbol
_atom_site_fract_x
_atom_site_fract_y
_atom_site_fract_z
_atom_site_occupancy
_atom_site_U_iso_or_equiv
U1 U+6 0 0.02923 0.25 1 0.0
O7 O-2 0.3971 0.2208 0.469 1 0.0
H4 H+1 0.2345 0.5745 0.3736 1 0.0
H1 H+1 -0.0337 -0.3502 0.2832 1 0.0
O4 O-2 0 -0.2691 0.25 1 0.0
O8 O-2 0.2261 0.4886 0.431 1 0.0
O5 O-2 0.424 0.0034 0.3376 1 0.0
H2 H+1 0.355 0.1345 0.406 1 0.0
S1 S+6 -0.331 -0.1325 0.1928 1 0.0
O1 O-2 0.0716 0.0282 0.3742 1 0.0
O2 O-2 -0.198 -0.0717 0.2541 1 0.0
O3 O-2 0.1285 0.2602 0.2528 1 0.0
H3 H+1 0.5 0.1566 0.5343 1 0.0
H6 H+1 0.2042 0.5863 0.4809 1 0.0
H5 H+1 0.2937 0.4174 0.4298 1 0.0
O6 O-2 0.3726 -0.217 0.3868 1 0.0
